data_4316480
loop_
_publ_author_name
'Maria Jos\'e Calhorda'
'Carmen Ceamanos'
'Olga Crespo'
'M. Concepci\'on Gimeno'
'Antonio Laguna'
'Carmen Larraz'
'Pedro D. Vaz'
'M. Dolores Villacampa'

_publ_section_title
;
 Heteropolynuclear Gold Complexes with Metallophilic Interactions:
 Modulation of the Luminescent Properties
;
_journal_name_full 'Inorganic Chemistry'
_journal_page_first 8255
_journal_page_last 8269
_journal_paper_doi 10.1021/ic100413x
_journal_volume 49
_journal_year 2010
_chemical_formula_sum 'C25 H26 Au Cl2 Ir N P'
_chemical_formula_weight 831.50
_chemical_name_systematic
; 
 ? 
;
_space_group_IT_number 14
_symmetry_cell_setting monoclinic
_symmetry_space_group_name_Hall '-P 2ybc'
_symmetry_space_group_name_H-M 'P 1 21/c 1'
_atom_sites_solution_hydrogens geom
_atom_sites_solution_primary direct
_atom_sites_solution_secondary difmap
_audit_creation_method SHELXL-97
_cell_angle_alpha 90.00
_cell_angle_beta 104.311(2)
_cell_angle_gamma 90.00
_cell_formula_units_Z 4
_cell_length_a 13.5661(15)
_cell_length_b 10.0284(12)
_cell_length_c 18.574(2)
_cell_measurement_reflns_used 3909
_cell_measurement_temperature 100(2)
_cell_measurement_theta_max 27.5
_cell_measurement_theta_min 2.2
_cell_volume 2448.5(5)
_computing_cell_refinement 'SAINT+ 6.02 (Bruker AXS, 1999)'
_computing_data_collection 'SMART v. 5.611 (Bruker AXS, 2000)'
_computing_data_reduction 'SAINT+ 6.02 (Bruker AXS, 1999)'
_computing_molecular_graphics 'XP, SHELXTL v. 6.10 (Bruker, 2000)'
_computing_publication_material 'XCIF, SHELXTL v. 6.10 (Bruker, 2000)'
_computing_structure_refinement 'SHELXL-97 (Sheldrick, 1997)'
_computing_structure_solution 'SHELXS-97 (Sheldrick, 1990)'
_diffrn_ambient_temperature 100(2)
_diffrn_detector_area_resol_mean 8.26
_diffrn_measured_fraction_theta_full 0.998
_diffrn_measured_fraction_theta_max 0.998
_diffrn_measurement_device_type 'Bruker SMART APEX CCD system'
_diffrn_measurement_method '\w rotations with narrow frames'
_diffrn_radiation_monochromator graphite
_diffrn_radiation_source 'fine-focus sealed tube'
_diffrn_radiation_type MoK\a
_diffrn_radiation_wavelength 0.71073
_diffrn_reflns_av_R_equivalents 0.0414
_diffrn_reflns_av_sigmaI/netI 0.0489
_diffrn_reflns_limit_h_max 11
_diffrn_reflns_limit_h_min -16
_diffrn_reflns_limit_k_max 10
_diffrn_reflns_limit_k_min -12
_diffrn_reflns_limit_l_max 22
_diffrn_reflns_limit_l_min -22
_diffrn_reflns_number 14044
_diffrn_reflns_theta_full 26.00
_diffrn_reflns_theta_max 26.00
_diffrn_reflns_theta_min 1.55
_exptl_absorpt_coefficient_mu 11.712
_exptl_absorpt_correction_T_max 0.454
_exptl_absorpt_correction_T_min 0.165
_exptl_absorpt_correction_type multi-scan
_exptl_absorpt_process_details
;
SADABS; Area-Detector Absorption Correction. Bruker-AXS
within SAINT+ package, v. 6.02 (1999).
;
_exptl_crystal_colour red
_exptl_crystal_density_diffrn 2.256
_exptl_crystal_density_method 'not measured'
_exptl_crystal_description prism
_exptl_crystal_F_000 1552
_exptl_crystal_size_max 0.24
_exptl_crystal_size_mid 0.14
_exptl_crystal_size_min 0.08
_refine_diff_density_max 1.739
_refine_diff_density_min -1.092
_refine_diff_density_rms 0.200
_refine_ls_extinction_method none
_refine_ls_goodness_of_fit_ref 1.037
_refine_ls_hydrogen_treatment constr
_refine_ls_matrix_type full
_refine_ls_number_parameters 280
_refine_ls_number_reflns 4801
_refine_ls_number_restraints 0
_refine_ls_restrained_S_all 1.037
_refine_ls_R_factor_all 0.0418
_refine_ls_R_factor_gt 0.0331
_refine_ls_shift/su_max 0.001
_refine_ls_shift/su_mean 0.000
_refine_ls_structure_factor_coef Fsqd
_refine_ls_weighting_details 'calc w=1/[\s^2^(Fo^2^)+(0.0408P)^2^+0.0000P] where P=(Fo^2^+2Fc^2^)/3'
_refine_ls_weighting_scheme calc
_refine_ls_wR_factor_gt 0.0769
_refine_ls_wR_factor_ref 0.0803
_reflns_number_gt 4120
_reflns_number_total 4801
_reflns_threshold_expression >2sigma(I)
_cod_data_source_file ic100413x_si_005.cif
_cod_data_source_block lol102as
_cod_depositor_comments
;
The following automatic conversions were performed:

'_symmetry_cell_setting' value 'Monoclinic' changed to 'monoclinic'
according to the built-in table from CIF Core dictionary named
'cif_core.dic' version 2.4.1 from 2010-06-29.

Automatic conversion script
Id: cif_fix_values 1646 2011-03-28 12:23:43Z adriana 
;
_cod_database_code 4316480

loop_
_symmetry_equiv_pos_as_xyz
'x, y, z'
'-x, y+1/2, -z+1/2'
'-x, -y, -z'
'x, -y-1/2, z-1/2'

loop_
_atom_site_label
_atom_site_type_symbol
_atom_site_fract_x
_atom_site_fract_y
_atom_site_fract_z
_atom_site_U_iso_or_equiv
_atom_site_adp_type
_atom_site_occupancy
_atom_site_symmetry_multiplicity
_atom_site_calc_flag
_atom_site_refinement_flags
_atom_site_disorder_assembly
_atom_site_disorder_group
Au1 Au 0.26453(2) 0.91292(3) 0.320352(14) 0.01926(9) Uani 1 1 d . . .
Ir1 Ir 0.15850(2) 0.64636(3) 0.300234(14) 0.01616(9) Uani 1 1 d . . .
Cl1 Cl 0.28203(17) 0.9803(2) 0.44152(10) 0.0402(5) Uani 1 1 d . . .
Cl2 Cl 0.03187(13) 0.80137(18) 0.30981(10) 0.0265(4) Uani 1 1 d . . .
P1 P 0.26652(13) 0.88022(17) 0.20245(9) 0.0155(4) Uani 1 1 d . . .
N1 N 0.1200(4) 0.6867(5) 0.1851(3) 0.0180(12) Uani 1 1 d . . .
C2 C 0.0422(5) 0.6136(7) 0.1458(4) 0.0188(15) Uani 1 1 d . . .
H2 H 0.0119 0.5513 0.1706 0.023 Uiso 1 1 calc R . .
C3 C 0.0052(5) 0.6278(7) 0.0694(4) 0.0217(16) Uani 1 1 d . . .
H3 H -0.0486 0.5751 0.0440 0.026 Uiso 1 1 calc R . .
C4 C 0.0476(5) 0.7184(7) 0.0318(4) 0.0236(16) Uani 1 1 d . . .
H4 H 0.0255 0.7273 -0.0195 0.028 Uiso 1 1 calc R . .
C5 C 0.1256(5) 0.7976(7) 0.0734(4) 0.0208(15) Uani 1 1 d . . .
H5 H 0.1550 0.8628 0.0498 0.025 Uiso 1 1 calc R . .
C6 C 0.1594(5) 0.7804(6) 0.1487(4) 0.0150(14) Uani 1 1 d . . .
C11 C 0.2595(5) 1.0344(6) 0.1506(3) 0.0149(14) Uani 1 1 d . . .
C12 C 0.3310(5) 1.0676(7) 0.1118(4) 0.0201(15) Uani 1 1 d . . .
H12 H 0.3821 1.0075 0.1090 0.024 Uiso 1 1 calc R . .
C13 C 0.3263(6) 1.1915(7) 0.0769(4) 0.0266(17) Uani 1 1 d . . .
H13 H 0.3751 1.2144 0.0517 0.032 Uiso 1 1 calc R . .
C14 C 0.2504(5) 1.2793(7) 0.0796(4) 0.0237(16) Uani 1 1 d . . .
H14 H 0.2470 1.3612 0.0556 0.028 Uiso 1 1 calc R . .
C15 C 0.1793(5) 1.2470(7) 0.1175(4) 0.0240(16) Uani 1 1 d . . .
H15 H 0.1277 1.3072 0.1189 0.029 Uiso 1 1 calc R . .
C16 C 0.1829(5) 1.1255(7) 0.1542(4) 0.0195(15) Uani 1 1 d . . .
H16 H 0.1349 1.1052 0.1807 0.023 Uiso 1 1 calc R . .
C21 C 0.3789(5) 0.7972(7) 0.1876(4) 0.0193(15) Uani 1 1 d . . .
C22 C 0.3771(5) 0.7163(7) 0.1259(4) 0.0238(16) Uani 1 1 d . . .
H22 H 0.3160 0.6992 0.0914 0.029 Uiso 1 1 calc R . .
C23 C 0.4670(6) 0.6618(7) 0.1166(4) 0.0282(18) Uani 1 1 d . . .
H23 H 0.4662 0.6074 0.0759 0.034 Uiso 1 1 calc R . .
C24 C 0.5562(6) 0.6878(7) 0.1669(5) 0.0315(19) Uani 1 1 d . . .
H24 H 0.6164 0.6525 0.1596 0.038 Uiso 1 1 calc R . .
C25 C 0.5592(5) 0.7656(7) 0.2286(4) 0.0253(17) Uani 1 1 d . . .
H25 H 0.6207 0.7809 0.2630 0.030 Uiso 1 1 calc R . .
C26 C 0.4705(5) 0.8207(7) 0.2391(4) 0.0219(16) Uani 1 1 d . . .
H26 H 0.4721 0.8735 0.2805 0.026 Uiso 1 1 calc R . .
C31 C 0.2958(5) 0.5541(7) 0.2960(4) 0.0199(15) Uani 1 1 d . . .
H31 H 0.2962 0.6109 0.2566 0.024 Uiso 1 1 calc R . .
C32 C 0.3772(5) 0.5748(7) 0.3672(4) 0.0266(17) Uani 1 1 d . . .
H32A H 0.4127 0.6577 0.3638 0.032 Uiso 1 1 calc R . .
H32B H 0.4263 0.5029 0.3730 0.032 Uiso 1 1 calc R . .
C33 C 0.3342(5) 0.5795(7) 0.4350(4) 0.0256(17) Uani 1 1 d . . .
H33A H 0.3765 0.6370 0.4721 0.031 Uiso 1 1 calc R . .
H33B H 0.3363 0.4907 0.4560 0.031 Uiso 1 1 calc R . .
C34 C 0.2248(6) 0.6307(7) 0.4169(4) 0.0240(16) Uani 1 1 d . . .
H34 H 0.2155 0.7224 0.4188 0.029 Uiso 1 1 calc R . .
C35 C 0.1355(6) 0.5494(7) 0.3972(4) 0.0202(15) Uani 1 1 d . . .
H35 H 0.0729 0.5918 0.3902 0.024 Uiso 1 1 calc R . .
C36 C 0.1354(6) 0.4022(7) 0.3870(4) 0.0268(17) Uani 1 1 d . . .
H36A H 0.0671 0.3739 0.3621 0.032 Uiso 1 1 calc R . .
H36B H 0.1530 0.3601 0.4355 0.032 Uiso 1 1 calc R . .
C37 C 0.2079(5) 0.3536(7) 0.3428(4) 0.0246(17) Uani 1 1 d . . .
H37A H 0.1828 0.2703 0.3184 0.030 Uiso 1 1 calc R . .
H37B H 0.2739 0.3367 0.3762 0.030 Uiso 1 1 calc R . .
C38 C 0.2192(5) 0.4554(7) 0.2847(4) 0.0229(16) Uani 1 1 d . . .
H38 H 0.1726 0.4525 0.2386 0.027 Uiso 1 1 calc R . .

loop_
_atom_site_aniso_label
_atom_site_aniso_U_11
_atom_site_aniso_U_22
_atom_site_aniso_U_33
_atom_site_aniso_U_23
_atom_site_aniso_U_13
_atom_site_aniso_U_12
Au1 0.02756(17) 0.01671(15) 0.01454(14) -0.00218(10) 0.00716(11) -0.00486(11)
Ir1 0.01855(16) 0.01477(15) 0.01645(14) -0.00004(10) 0.00675(11) 0.00008(10)
Cl1 0.0710(16) 0.0305(11) 0.0220(10) -0.0079(8) 0.0170(10) -0.0091(10)
Cl2 0.0268(10) 0.0244(9) 0.0314(9) -0.0003(8) 0.0130(8) 0.0054(8)
P1 0.0155(9) 0.0176(9) 0.0138(8) 0.0002(7) 0.0043(7) -0.0016(7)
N1 0.018(3) 0.016(3) 0.018(3) 0.002(2) -0.001(2) 0.000(2)
C2 0.020(4) 0.015(3) 0.022(4) 0.001(3) 0.007(3) 0.002(3)
C3 0.022(4) 0.019(4) 0.023(4) -0.008(3) 0.004(3) -0.002(3)
C4 0.016(4) 0.031(4) 0.021(4) -0.001(3) 0.001(3) -0.005(3)
C5 0.019(4) 0.024(4) 0.022(4) 0.002(3) 0.008(3) -0.005(3)
C6 0.010(3) 0.018(3) 0.019(3) -0.002(3) 0.006(3) 0.003(3)
C11 0.021(4) 0.012(3) 0.012(3) -0.002(3) 0.002(3) -0.008(3)
C12 0.024(4) 0.021(4) 0.017(3) 0.001(3) 0.008(3) -0.001(3)
C13 0.032(5) 0.025(4) 0.024(4) 0.001(3) 0.010(3) -0.008(3)
C14 0.032(4) 0.015(4) 0.020(4) 0.002(3) -0.001(3) -0.002(3)
C15 0.024(4) 0.023(4) 0.021(4) 0.002(3) -0.004(3) 0.003(3)
C16 0.018(4) 0.023(4) 0.017(3) -0.002(3) 0.004(3) -0.005(3)
C21 0.017(4) 0.019(4) 0.025(4) 0.009(3) 0.010(3) -0.002(3)
C22 0.020(4) 0.021(4) 0.030(4) 0.003(3) 0.006(3) 0.001(3)
C23 0.029(4) 0.021(4) 0.039(5) -0.001(3) 0.017(4) 0.007(3)
C24 0.022(4) 0.021(4) 0.055(5) 0.017(4) 0.018(4) 0.010(3)
C25 0.013(4) 0.026(4) 0.033(4) 0.010(3) -0.001(3) 0.001(3)
C26 0.019(4) 0.021(4) 0.024(4) 0.007(3) 0.003(3) -0.005(3)
C31 0.019(4) 0.014(3) 0.027(4) 0.008(3) 0.008(3) 0.007(3)
C32 0.018(4) 0.020(4) 0.043(5) 0.007(3) 0.009(3) -0.002(3)
C33 0.025(4) 0.026(4) 0.022(4) 0.001(3) -0.002(3) -0.005(3)
C34 0.032(4) 0.022(4) 0.018(4) 0.002(3) 0.006(3) -0.003(3)
C35 0.029(4) 0.019(4) 0.014(3) 0.005(3) 0.007(3) 0.003(3)
C36 0.032(4) 0.027(4) 0.022(4) 0.009(3) 0.007(3) -0.004(3)
C37 0.022(4) 0.018(4) 0.030(4) -0.004(3) -0.001(3) 0.003(3)
C38 0.019(4) 0.021(4) 0.029(4) -0.005(3) 0.007(3) 0.002(3)

loop_
_atom_type_symbol
_atom_type_description
_atom_type_scat_dispersion_real
_atom_type_scat_dispersion_imag
_atom_type_scat_source
C C 0.0033 0.0016 'International Tables Vol C Tables 4.2.6.8 and 6.1.1.4'
H H 0.0000 0.0000 'International Tables Vol C Tables 4.2.6.8 and 6.1.1.4'
N N 0.0061 0.0033 'International Tables Vol C Tables 4.2.6.8 and 6.1.1.4'
P P 0.1023 0.0942 'International Tables Vol C Tables 4.2.6.8 and 6.1.1.4'
Cl Cl 0.1484 0.1585 'International Tables Vol C Tables 4.2.6.8 and 6.1.1.4'
Ir Ir -1.4442 7.9887 'International Tables Vol C Tables 4.2.6.8 and 6.1.1.4'
Au Au -2.0133 8.8022 'International Tables Vol C Tables 4.2.6.8 and 6.1.1.4'

loop_
_geom_angle_atom_site_label_1
_geom_angle_atom_site_label_2
_geom_angle_atom_site_label_3
_geom_angle
_geom_angle_site_symmetry_1
_geom_angle_site_symmetry_3
_geom_angle_publ_flag
P1 Au1 Cl1 169.26(7) . . y
P1 Au1 Ir1 82.45(5) . . y
Cl1 Au1 Ir1 108.16(5) . . y
C31 Ir1 N1 92.7(2) . . y
C31 Ir1 C38 39.0(3) . . y
N1 Ir1 C38 92.4(2) . . y
C31 Ir1 C35 98.4(3) . . y
N1 Ir1 C35 152.9(2) . . y
C38 Ir1 C35 81.2(3) . . y
C31 Ir1 C34 81.4(3) . . y
N1 Ir1 C34 167.9(2) . . y
C38 Ir1 C34 89.5(3) . . y
C35 Ir1 C34 39.1(3) . . y
C31 Ir1 Cl2 164.64(19) . . y
N1 Ir1 Cl2 87.00(16) . . y
C38 Ir1 Cl2 156.4(2) . . y
C35 Ir1 Cl2 88.6(2) . . y
C34 Ir1 Cl2 96.0(2) . . y
C31 Ir1 Au1 89.71(19) . . y
N1 Ir1 Au1 86.94(15) . . y
C38 Ir1 Au1 128.66(19) . . y
C35 Ir1 Au1 117.62(18) . . y
C34 Ir1 Au1 82.58(19) . . y
Cl2 Ir1 Au1 74.93(5) . . y
C21 P1 C11 104.3(3) . . ?
C21 P1 C6 104.4(3) . . ?
C11 P1 C6 104.2(3) . . ?
C21 P1 Au1 115.6(2) . . ?
C11 P1 Au1 112.7(2) . . ?
C6 P1 Au1 114.5(2) . . ?
C6 N1 C2 117.7(6) . . ?
C6 N1 Ir1 127.9(4) . . ?
C2 N1 Ir1 114.3(4) . . ?
N1 C2 C3 122.4(6) . . ?
C4 C3 C2 120.1(6) . . ?
C3 C4 C5 117.1(6) . . ?
C6 C5 C4 120.7(6) . . ?
N1 C6 C5 121.8(6) . . ?
N1 C6 P1 117.8(5) . . ?
C5 C6 P1 120.3(5) . . ?
C12 C11 C16 119.5(6) . . ?
C12 C11 P1 122.0(5) . . ?
C16 C11 P1 118.4(5) . . ?
C11 C12 C13 119.9(7) . . ?
C14 C13 C12 120.4(7) . . ?
C13 C14 C15 120.0(7) . . ?
C14 C15 C16 121.2(7) . . ?
C15 C16 C11 119.1(7) . . ?
C26 C21 C22 119.6(7) . . ?
C26 C21 P1 117.4(6) . . ?
C22 C21 P1 123.0(5) . . ?
C23 C22 C21 119.6(7) . . ?
C24 C23 C22 120.0(7) . . ?
C23 C24 C25 121.2(7) . . ?
C24 C25 C26 119.8(7) . . ?
C25 C26 C21 119.8(7) . . ?
C38 C31 C32 125.3(6) . . ?
C38 C31 Ir1 71.8(4) . . ?
C32 C31 Ir1 111.7(5) . . ?
C31 C32 C33 112.5(6) . . ?
C32 C33 C34 112.4(6) . . ?
C35 C34 C33 125.4(7) . . ?
C35 C34 Ir1 70.4(4) . . ?
C33 C34 Ir1 113.0(5) . . ?
C34 C35 C36 124.9(7) . . ?
C34 C35 Ir1 70.5(4) . . ?
C36 C35 Ir1 109.9(5) . . ?
C35 C36 C37 114.1(6) . . ?
C36 C37 C38 111.3(6) . . ?
C31 C38 C37 124.3(6) . . ?
C31 C38 Ir1 69.2(4) . . ?
C37 C38 Ir1 113.4(5) . . ?

loop_
_geom_bond_atom_site_label_1
_geom_bond_atom_site_label_2
_geom_bond_distance
_geom_bond_site_symmetry_2
_geom_bond_publ_flag
Au1 P1 2.2210(17) . y
Au1 Cl1 2.3051(18) . y
Au1 Ir1 3.0148(5) . y
Ir1 C31 2.099(7) . y
Ir1 N1 2.111(5) . y
Ir1 C38 2.132(7) . y
Ir1 C35 2.136(6) . y
Ir1 C34 2.136(7) . y
Ir1 Cl2 2.3559(17) . y
P1 C21 1.817(7) . ?
P1 C11 1.812(6) . ?
P1 C6 1.842(6) . ?
N1 C6 1.343(8) . ?
N1 C2 1.343(8) . ?
C2 C3 1.391(9) . ?
C3 C4 1.357(10) . ?
C4 C5 1.394(9) . ?
C5 C6 1.371(9) . ?
C11 C12 1.386(9) . ?
C11 C16 1.397(9) . ?
C12 C13 1.395(10) . ?
C13 C14 1.365(10) . ?
C14 C15 1.366(10) . ?
C15 C16 1.390(9) . ?
C21 C26 1.387(9) . ?
C21 C22 1.400(10) . ?
C22 C23 1.386(10) . ?
C23 C24 1.360(10) . ?
C24 C25 1.377(11) . ?
C25 C26 1.382(10) . ?
C31 C38 1.412(10) . y
C31 C32 1.513(10) . y
C32 C33 1.513(10) . y
C33 C34 1.527(10) . y
C34 C35 1.431(10) . y
C35 C36 1.489(10) . y
C36 C37 1.509(10) . y
C37 C38 1.521(10) . y
